data_2242369
loop_
_publ_author_name
'Cardoso, Laura N. F.'
'Noguiera, Thais C. M.'
'Wardell, James L.'
'de Souza, Marcus V. N.'
'Harrison, William T. A.'

_publ_section_title
;
 Different packing motifs of isomeric
 (<i>E</i>)-<i>N</i>'-(halophenylmethylidene)-<i>N</i>-methyl-2-(thiophen-2-yl)acetohydrazides
 controlled by C---H&#x00B7;&#x00B7;&#x00B7;O interactions
;
_journal_coeditor_code SJ5543
_journal_issue 3
_journal_name_full 'Acta Crystallographica Section E'
_journal_page_first 313
_journal_page_last 318
_journal_paper_doi 10.1107/S2056989018001251
_journal_volume 74
_journal_year 2018
_chemical_formula_moiety 'C14 H13 Cl N2 O S'
_chemical_formula_sum 'C14 H13 Cl N2 O S'
_chemical_formula_weight 292.77
_space_group_crystal_system monoclinic
_space_group_IT_number 14
_space_group_name_Hall '-P 2yn'
_space_group_name_H-M_alt 'P 1 21/n 1'
_symmetry_space_group_name_Hall '-P 2yn'
_symmetry_space_group_name_H-M 'P 1 21/n 1'
_atom_sites_solution_hydrogens mixed
_atom_sites_solution_primary direct
_audit_creation_method SHELXL-2014/7
_cell_angle_alpha 90
_cell_angle_beta 93.752(4)
_cell_angle_gamma 90
_cell_formula_units_Z 4
_cell_length_a 4.2194(2)
_cell_length_b 13.0131(9)
_cell_length_c 25.0758(18)
_cell_measurement_reflns_used 9584
_cell_measurement_temperature 100(2)
_cell_measurement_theta_max 27.5
_cell_measurement_theta_min 2.9
_cell_volume 1373.90(15)
_computing_cell_refinement
;
CrystalClear (Rigaku, 2012)
;
_computing_data_collection
;
CrystalClear (Rigaku, 2012)
;
_computing_data_reduction
;
CrystalClear (Rigaku, 2012)
;
_computing_molecular_graphics
;
ORTEP-3 (Farrugia, 1997)
;
_computing_publication_material
;
publCIF (Westrip, 2010)
;
_computing_structure_refinement
;
SHELXL2014 (Sheldrick, 2015)
;
_computing_structure_solution
;
SHELXS97 (Sheldrick, 2008)
;
_diffrn_ambient_temperature 100(2)
_diffrn_measured_fraction_theta_full 0.988
_diffrn_measured_fraction_theta_max 0.990
_diffrn_measurement_device_type 'Rigaku Mercury CCD'
_diffrn_measurement_method \w
_diffrn_radiation_type MoK\a
_diffrn_radiation_wavelength 0.71075
_diffrn_reflns_av_R_equivalents 0.1269
_diffrn_reflns_limit_h_max 5
_diffrn_reflns_limit_h_min -5
_diffrn_reflns_limit_k_max 16
_diffrn_reflns_limit_k_min -16
_diffrn_reflns_limit_l_max 32
_diffrn_reflns_limit_l_min -32
_diffrn_reflns_number 12868
_diffrn_reflns_theta_full 25.242
_diffrn_reflns_theta_max 27.444
_diffrn_reflns_theta_min 2.901
_exptl_absorpt_coefficient_mu 0.422
_exptl_absorpt_correction_T_max 1.000
_exptl_absorpt_correction_T_min 0.615
_exptl_absorpt_correction_type multi-scan
_exptl_absorpt_process_details
;
(SADABS; Bruker, 2004)
;
_exptl_crystal_colour colourless
_exptl_crystal_density_diffrn 1.415
_exptl_crystal_description needle
_exptl_crystal_F_000 608
_exptl_crystal_size_max 0.220
_exptl_crystal_size_mid 0.010
_exptl_crystal_size_min 0.010
_refine_diff_density_max 0.999
_refine_diff_density_min -0.451
_refine_ls_extinction_method none
_refine_ls_goodness_of_fit_ref 1.164
_refine_ls_hydrogen_treatment constr
_refine_ls_matrix_type full
_refine_ls_number_parameters 184
_refine_ls_number_reflns 3121
_refine_ls_number_restraints 0
_refine_ls_restrained_S_all 1.164
_refine_ls_R_factor_all 0.1930
_refine_ls_R_factor_gt 0.1164
_refine_ls_shift/su_max 0.006
_refine_ls_shift/su_mean 0.001
_refine_ls_structure_factor_coef Fsqd
_refine_ls_weighting_details 'w=1/[\s^2^(Fo^2^)+(0.0832P)^2^+8.0037P] where P=(Fo^2^+2Fc^2^)/3'
_refine_ls_weighting_scheme calc
_refine_ls_wR_factor_gt 0.2616
_refine_ls_wR_factor_ref 0.2965
_reflns_number_gt 1766
_reflns_number_total 3121
_reflns_threshold_expression 'I > 2\s(I)'
_cod_data_source_file sj5543sup1.cif
_cod_data_source_block III
_cod_database_code 2242369
_shelx_space_group_comment
;
The symmetry employed for this shelxl refinement is uniquely defined
by the following loop, which should always be used as a source of
symmetry information in preference to the above space-group names.
They are only intended as comments.
;
_shelx_estimated_absorpt_t_min 0.913
_shelx_estimated_absorpt_t_max 0.996

loop_
_space_group_symop_operation_xyz
'x, y, z'
'-x+1/2, y+1/2, -z+1/2'
'-x, -y, -z'
'x-1/2, -y-1/2, z-1/2'

loop_
_atom_site_type_symbol
_atom_site_label
_atom_site_fract_x
_atom_site_fract_y
_atom_site_fract_z
_atom_site_U_iso_or_equiv
_atom_site_adp_type
_atom_site_calc_flag
_atom_site_occupancy
_atom_site_disorder_assembly
_atom_site_disorder_group
C C1 0.2176(17) 0.2480(6) 0.1409(2) 0.0278(15) Uani d 1 . .
C C2 0.0167(16) 0.2955(6) 0.1012(3) 0.0281(15) Uani d 1 . .
H H2 -0.0133 0.3679 0.1017 0.034 Uiso calc 1 . .
C C3 -0.1373(17) 0.2366(6) 0.0613(3) 0.0339(18) Uani d 1 . .
H H3 -0.2716 0.2690 0.0344 0.041 Uiso calc 1 . .
C C4 -0.0966(18) 0.1304(6) 0.0603(3) 0.0352(17) Uani d 1 . .
H H4 -0.2041 0.0901 0.0332 0.042 Uiso d 0.854(7) . .
C C5 0.098(2) 0.0838(6) 0.0994(3) 0.0383(18) Uani d 1 . .
H H5 0.1284 0.0115 0.0987 0.046 Uiso d 0.146(7) . .
C C6 0.2538(18) 0.1414(6) 0.1398(3) 0.0322(17) Uani d 1 . .
H H6 0.3852 0.1082 0.1668 0.039 Uiso calc 1 . .
C C7 0.3910(16) 0.3074(5) 0.1837(3) 0.0258(15) Uani d 1 . .
H H7 0.5213 0.2733 0.2105 0.031 Uiso calc 1 . .
C C8 0.7209(18) 0.4074(6) 0.2680(3) 0.0335(17) Uani d 1 . .
H H8A 0.5903 0.3557 0.2847 0.050 Uiso calc 1 . .
H H8B 0.7949 0.4582 0.2949 0.050 Uiso calc 1 . .
H H8C 0.9042 0.3739 0.2534 0.050 Uiso calc 1 . .
C C9 0.5187(17) 0.5634(6) 0.2228(3) 0.0307(17) Uani d 1 . .
C C10 0.3000(17) 0.6118(6) 0.1778(3) 0.0324(17) Uani d 1 . .
H H10A 0.1189 0.5651 0.1691 0.039 Uiso calc 1 . .
H H10B 0.2137 0.6774 0.1907 0.039 Uiso calc 1 . .
C C11 0.4715(15) 0.6322(5) 0.1277(2) 0.0245(14) Uani d 1 . .
C C12 0.5901(13) 0.7328(5) 0.11266(19) 0.048(2) Uani d 0.795(9) A 1
H H12 0.5807 0.7956 0.1319 0.058 Uiso calc 0.795(9) A 1
S S1A 0.5901(13) 0.7328(5) 0.11266(19) 0.048(2) Uani d 0.205(9) A 2
C C13 0.7313(18) 0.7147(6) 0.0596(3) 0.0353(17) Uani d 1 . .
H H13 0.8266 0.7681 0.0404 0.042 Uiso calc 1 A 1
C C14 0.7127(17) 0.6182(6) 0.0416(3) 0.0342(17) Uani d 1 . .
H H14 0.7921 0.5975 0.0087 0.041 Uiso calc 1 A 1
N N1 0.3638(13) 0.4055(4) 0.1843(2) 0.0250(13) Uani d 1 . .
N N2 0.5314(14) 0.4588(5) 0.2249(2) 0.0302(13) Uani d 1 . .
O O1 0.6759(12) 0.6183(4) 0.25450(18) 0.0362(13) Uani d 1 . .
Cl Cl1 0.1534(7) -0.04694(19) 0.09763(10) 0.0537(9) Uani d 0.854(7) . .
Cl Cl2 -0.296(5) 0.0407(14) 0.0203(7) 0.067(7) Uani d 0.146(7) . .
S S1 0.5363(5) 0.53654(16) 0.08241(8) 0.0261(7) Uani d 0.795(9) A 1
C C12A 0.5363(5) 0.53654(16) 0.08241(8) 0.0261(7) Uani d 0.205(9) A 2
H H12A 0.4903 0.4651 0.0810 0.031 Uiso calc 0.205(9) A 2

loop_
_atom_site_aniso_label
_atom_site_aniso_U_11
_atom_site_aniso_U_22
_atom_site_aniso_U_33
_atom_site_aniso_U_12
_atom_site_aniso_U_13
_atom_site_aniso_U_23
C1 0.035(4) 0.031(4) 0.018(3) 0.001(3) 0.007(3) 0.000(3)
C2 0.026(4) 0.026(4) 0.033(4) 0.000(3) 0.008(3) 0.001(3)
C3 0.025(4) 0.053(5) 0.024(3) -0.002(3) 0.001(3) 0.000(3)
C4 0.032(4) 0.035(4) 0.038(4) -0.006(3) -0.001(3) -0.010(4)
C5 0.046(5) 0.030(4) 0.039(4) -0.002(4) 0.001(3) -0.007(3)
C6 0.042(4) 0.028(4) 0.027(3) 0.000(3) 0.003(3) 0.001(3)
C7 0.027(4) 0.029(4) 0.022(3) 0.003(3) 0.002(3) 0.001(3)
C8 0.041(4) 0.035(4) 0.024(3) -0.008(3) -0.003(3) 0.004(3)
C9 0.029(4) 0.045(5) 0.019(3) -0.004(3) 0.007(3) -0.005(3)
C10 0.030(4) 0.035(4) 0.032(4) 0.004(3) 0.002(3) -0.008(3)
C11 0.024(3) 0.025(4) 0.024(3) 0.005(3) -0.004(3) -0.001(3)
C12 0.051(4) 0.063(4) 0.029(3) -0.004(3) -0.008(2) 0.013(2)
S1A 0.051(4) 0.063(4) 0.029(3) -0.004(3) -0.008(2) 0.013(2)
C13 0.041(4) 0.035(4) 0.029(4) -0.003(4) -0.007(3) 0.008(3)
C14 0.032(4) 0.045(5) 0.024(3) -0.001(3) -0.007(3) 0.004(3)
N1 0.030(3) 0.028(3) 0.017(2) -0.001(2) 0.001(2) -0.005(2)
N2 0.035(3) 0.034(3) 0.020(3) -0.001(3) -0.003(2) -0.004(3)
O1 0.047(3) 0.042(3) 0.020(2) -0.005(3) 0.003(2) -0.008(2)
Cl1 0.085(2) 0.0220(12) 0.0519(15) -0.0009(12) -0.0112(13) -0.0015(11)
Cl2 0.086(13) 0.059(11) 0.059(10) -0.023(9) 0.028(9) -0.035(9)
S1 0.0310(12) 0.0240(11) 0.0228(10) 0.0019(9) -0.0021(7) -0.0015(8)
C12A 0.0310(12) 0.0240(11) 0.0228(10) 0.0019(9) -0.0021(7) -0.0015(8)

loop_
_atom_type_symbol
_atom_type_description
_atom_type_scat_dispersion_real
_atom_type_scat_dispersion_imag
_atom_type_scat_source
C C 0.0033 0.0016 'International Tables Vol C Tables 4.2.6.8 and 6.1.1.4'
H H 0.0000 0.0000 'International Tables Vol C Tables 4.2.6.8 and 6.1.1.4'
N N 0.0061 0.0033 'International Tables Vol C Tables 4.2.6.8 and 6.1.1.4'
O O 0.0106 0.0060 'International Tables Vol C Tables 4.2.6.8 and 6.1.1.4'
Cl Cl 0.1484 0.1585 'International Tables Vol C Tables 4.2.6.8 and 6.1.1.4'
S S 0.1246 0.1234 'International Tables Vol C Tables 4.2.6.8 and 6.1.1.4'

loop_
_geom_angle_atom_site_label_1
_geom_angle_atom_site_label_2
_geom_angle_atom_site_label_3
_geom_angle_site_symmetry_1
_geom_angle_site_symmetry_3
_geom_angle
C6 C1 C2 . . 119.0(7)
C6 C1 C7 . . 119.0(7)
C2 C1 C7 . . 122.0(7)
C3 C2 C1 . . 119.9(7)
C3 C2 H2 . . 120.0
C1 C2 H2 . . 120.0
C2 C3 C4 . . 120.5(7)
C2 C3 H3 . . 119.7
C4 C3 H3 . . 119.7
C5 C4 C3 . . 119.5(7)
C5 C4 Cl2 . . 111.2(9)
C3 C4 Cl2 . . 128.8(10)
C5 C4 H4 . . 120.0
C3 C4 H4 . . 120.4
Cl2 C4 H4 . . 10.5
C4 C5 C6 . . 120.8(7)
C4 C5 Cl1 . . 119.6(6)
C6 C5 Cl1 . . 119.6(6)
C4 C5 H5 . . 120.0
C6 C5 H5 . . 119.2
Cl1 C5 H5 . . 0.5
C5 C6 C1 . . 120.2(7)
C5 C6 H6 . . 119.9
C1 C6 H6 . . 119.9
N1 C7 C1 . . 119.3(6)
N1 C7 H7 . . 120.3
C1 C7 H7 . . 120.3
N2 C8 H8A . . 109.5
N2 C8 H8B . . 109.5
H8A C8 H8B . . 109.5
N2 C8 H8C . . 109.5
H8A C8 H8C . . 109.5
H8B C8 H8C . . 109.5
O1 C9 N2 . . 122.5(7)
O1 C9 C10 . . 120.5(7)
N2 C9 C10 . . 117.1(6)
C11 C10 C9 . . 112.5(6)
C11 C10 H10A . . 109.1
C9 C10 H10A . . 109.1
C11 C10 H10B . . 109.1
C9 C10 H10B . . 109.1
H10A C10 H10B . . 107.8
S1A C11 C10 . . 124.1(6)
C12 C11 C10 . . 124.1(6)
S1A C11 C12A . . 114.0(5)
C10 C11 C12A . . 121.8(5)
C12 C11 S1 . . 114.0(5)
C10 C11 S1 . . 121.8(5)
C11 C12 C13 . . 104.4(6)
C11 C12 H12 . . 127.8
C13 C12 H12 . . 127.8
C11 S1A C13 . . 104.4(6)
C14 C13 C12 . . 115.3(7)
C14 C13 S1A . . 115.3(7)
C14 C13 H13 . . 122.4
C12 C13 H13 . . 122.4
C13 C14 C12A . . 114.1(6)
C13 C14 S1 . . 114.1(6)
C13 C14 H14 . . 123.0
S1 C14 H14 . . 123.0
C7 N1 N2 . . 117.7(6)
C9 N2 N1 . . 117.0(6)
C9 N2 C8 . . 120.2(6)
N1 N2 C8 . . 122.7(6)
C5 Cl1 H5 . . 0.6
C4 Cl2 Cl2 . 3_455 158.2(15)
C4 Cl2 H4 . . 12.4
Cl2 Cl2 H4 3_455 . 154.9
C14 S1 C11 . . 92.3(4)
C14 C12A C11 . . 92.3(4)
C14 C12A H12A . . 133.9
C11 C12A H12A . . 133.9

loop_
_geom_bond_atom_site_label_1
_geom_bond_atom_site_label_2
_geom_bond_site_symmetry_2
_geom_bond_distance
C1 C6 . 1.395(10)
C1 C2 . 1.408(10)
C1 C7 . 1.478(10)
C2 C3 . 1.388(10)
C2 H2 . 0.9500
C3 C4 . 1.394(11)
C3 H3 . 0.9500
C4 C5 . 1.377(11)
C4 Cl2 . 1.724(17)
C4 H4 . 0.9500
C5 C6 . 1.392(10)
C5 Cl1 . 1.718(8)
C5 H5 . 0.9500
C6 H6 . 0.9500
C7 N1 . 1.281(9)
C7 H7 . 0.9500
C8 N2 . 1.464(9)
C8 H8A . 0.9800
C8 H8B . 0.9800
C8 H8C . 0.9800
C9 O1 . 1.229(8)
C9 N2 . 1.364(10)
C9 C10 . 1.545(10)
C10 C11 . 1.514(9)
C10 H10A . 0.9900
C10 H10B . 0.9900
C11 S1A . 1.461(9)
C11 C12 . 1.461(9)
C11 C12A . 1.718(7)
C11 S1 . 1.718(7)
C12 C13 . 1.511(9)
C12 H12 . 0.9500
S1A C13 . 1.511(9)
C13 C14 . 1.334(11)
C13 H13 . 0.9500
C14 C12A . 1.682(8)
C14 S1 . 1.682(8)
C14 H14 . 0.9500
N1 N2 . 1.387(8)
Cl1 H5 . 0.7679
Cl2 Cl2 3_455 2.21(3)
Cl2 H4 . 0.8086
C12A H12A . 0.9500

loop_
_geom_hbond_atom_site_label_D
_geom_hbond_atom_site_label_H
_geom_hbond_atom_site_label_A
_geom_hbond_site_symmetry_A
_geom_hbond_distance_DH
_geom_hbond_distance_HA
_geom_hbond_distance_DA
_geom_hbond_angle_DHA
C6 H6 O1 2_645 0.95 2.62 3.474(9) 150
C7 H7 O1 2_645 0.95 2.52 3.381(9) 152
C12 H12 Cl1 1_565 0.95 2.83 3.415(7) 121

loop_
_geom_torsion_atom_site_label_1
_geom_torsion_atom_site_label_2
_geom_torsion_atom_site_label_3
_geom_torsion_atom_site_label_4
_geom_torsion_site_symmetry_4
_geom_torsion
C6 C1 C2 C3 . -1.1(10)
C7 C1 C2 C3 . 179.0(6)
C1 C2 C3 C4 . 0.4(10)
C2 C3 C4 C5 . 0.1(11)
C2 C3 C4 Cl2 . 171.4(9)
C3 C4 C5 C6 . 0.1(12)
Cl2 C4 C5 C6 . -172.7(8)
C3 C4 C5 Cl1 . -179.0(6)
Cl2 C4 C5 Cl1 . 8.3(10)
C4 C5 C6 C1 . -0.8(11)
Cl1 C5 C6 C1 . 178.3(6)
C2 C1 C6 C5 . 1.3(10)
C7 C1 C6 C5 . -178.8(7)
C6 C1 C7 N1 . 178.6(6)
C2 C1 C7 N1 . -1.5(10)
O1 C9 C10 C11 . 88.1(8)
N2 C9 C10 C11 . -90.9(8)
C9 C10 C11 S1A . -100.6(8)
C9 C10 C11 C12 . -100.6(8)
C9 C10 C11 C12A . 80.6(7)
C9 C10 C11 S1 . 80.6(7)
C10 C11 C12 C13 . -178.3(6)
S1 C11 C12 C13 . 0.5(6)
C10 C11 S1A C13 . -178.3(6)
C12A C11 S1A C13 . 0.5(6)
C11 C12 C13 C14 . -0.1(8)
C11 S1A C13 C14 . -0.1(8)
S1A C13 C14 C12A . -0.3(8)
C12 C13 C14 S1 . -0.3(8)
C1 C7 N1 N2 . -179.6(6)
O1 C9 N2 N1 . -174.7(6)
C10 C9 N2 N1 . 4.3(9)
O1 C9 N2 C8 . 4.1(10)
C10 C9 N2 C8 . -176.9(6)
C7 N1 N2 C9 . 175.3(6)
C7 N1 N2 C8 . -3.5(9)
C5 C4 Cl2 Cl2 3_455 123(4)
C3 C4 Cl2 Cl2 3_455 -49(5)
C13 C14 S1 C11 . 0.6(6)
C12 C11 S1 C14 . -0.6(5)
C10 C11 S1 C14 . 178.3(6)
C13 C14 C12A C11 . 0.6(6)
S1A C11 C12A C14 . -0.6(5)
C10 C11 C12A C14 . 178.3(6)

_cod_database_fobs_code 2242369
